data_2201719
loop_
_publ_author_name
'Iain J. Maley'
'Simon Parsons'
'Colin R. Pulham'

_publ_section_title
;
Lead(IV) chloride at 150 K
;
_journal_name_full 'Acta Crystallographica, Section E'
_journal_page_first i79
_journal_page_last i81
_journal_paper_doi 10.1107/S1600536802015064
_journal_volume 58
_journal_year 2002
_chemical_formula_iupac 'Pb1 Cl4'
_chemical_formula_moiety 'Cl4 Pb1'
_chemical_formula_sum 'Cl4 Pb'
_chemical_formula_weight 349.01
_chemical_melting_point 262
_space_group_IT_number 15
_symmetry_cell_setting monoclinic
_symmetry_space_group_name_Hall '-I 2ya'
_symmetry_space_group_name_H-M 'I 1 2/a 1'
_cell_angle_alpha 90
_cell_angle_beta 115.83(2)
_cell_angle_gamma 90
_cell_formula_units_Z 4
_cell_length_a 10.542(8)
_cell_length_b 5.359(3)
_cell_length_c 11.958(5)
_cell_measurement_temperature 150
_cell_volume 608.0(6)
_database_code_amcsd 0010384
_diffrn_ambient_temperature 150
_exptl_crystal_density_diffrn 3.812
_cod_depositor_comments
;
The following automatic conversions were performed:
'_symmetry_cell_setting' value 'Monoclinic' changed to 'monoclinic'
according to '/home/saulius/struct/CIF-dictionaries/cif_core.dic'
dictionary named 'cif_core.dic' version 2.4.1 from 2010-06-29.

Automatic conversion script
Id: cif_fix_enum 1527 2010-12-29 10:47:43Z saulius 
;
_cod_original_sg_symbol_H-M 'I 2/a'
_cod_original_formula_sum 'Cl4 Pb1'
_cod_database_code 2201719
_amcsd_formula_title PbCl4

loop_
_space_group_symop_operation_xyz
x,y,z
-x,-y,-z
x+1/2,y+1/2,z+1/2
-x+1/2,-y+1/2,-z+1/2
-x+1/2,y,-z
x+1/2,-y,z
-x+1,y+1/2,-z+1/2
x+1,-y+1/2,z+1/2

loop_
_atom_site_label
_atom_site_fract_x
_atom_site_fract_y
_atom_site_fract_z
_atom_site_U_iso_or_equiv
_atom_site_adp_type
_atom_site_occupancy
_atom_site_type_symbol
Pb1 0.7500 0.25755(7) 0.0000 0.0184 Uani 1.0000 Pb
Cl1 0.5587(3) 0.0050(4) -0.1292(2) 0.0263 Uani 1.0000 Cl
Cl2 0.8146(3) 0.5092(4) -0.1292(2) 0.0275 Uani 1.0000 Cl

loop_
_atom_site_aniso_label
_atom_site_aniso_U_11
_atom_site_aniso_U_22
_atom_site_aniso_U_33
_atom_site_aniso_U_12
_atom_site_aniso_U_13
_atom_site_aniso_U_23
Pb1 0.0187(4) 0.0184(4) 0.0159(4) 0.0000 0.0055(2) 0.0000
Cl1 0.0219(11) 0.0280(10) 0.0239(12) -0.0045(9) 0.0051(9) -0.0033(9)
Cl2 0.0303(12) 0.0270(10) 0.0258(12) -0.0015(9) 0.0130(10) 0.0044(9)

loop_
_geom_bond_atom_site_label_1
_geom_bond_atom_site_label_2
_geom_bond_site_symmetry_1
_geom_bond_site_symmetry_2
_geom_bond_distance
_geom_bond_publ_flag
Pb1 Cl1 . . 2.360(2) yes
Pb1 Cl2 . . 2.363(2) yes

loop_
_cod_related_entry_id
_cod_related_entry_database
_cod_related_entry_code
1 ChemSpider 109913
2 AMCSD 0010384
